data_7004000
loop_
_publ_author_name
'Pritchard, Ruth'
'Barrett, Simon A.'
'Kilner, Colin A.'
'Halcrow, Malcolm A.'

_publ_section_title
;
 The influence of ligand conformation on the thermal spin transitions
 in iron(iii) saltrien complexes
;
_journal_issue 24
_journal_name_full 'Dalton Transactions'
_journal_page_first 3159
_journal_page_last 3168
_journal_paper_doi 10.1039/b801892h
_journal_year 2008
_chemical_formula_moiety 'C20 H24 Fe N4 O2, C24 H20 B, 0.5[C3 H6 O]'
_chemical_formula_sum 'C45.5 H47 B Fe N4 O2.5'
_chemical_formula_weight 756.53
_chemical_name_common
;
(1,8-Bis(salicylaldiminato)-3,6-diazaoctane)iron(iii)
tetraphenylborate hemi-acetone solvate
;
_chemical_name_systematic
;
[1,8-Bis(salicylaldiminato)-3,6-diazaoctane]iron(III)
tetraphenylborate hemi-acetone solvate
;
_space_group_IT_number 15
_symmetry_cell_setting monoclinic
_symmetry_space_group_name_Hall '-C 2yc'
_symmetry_space_group_name_H-M 'C 1 2/c 1'
_atom_sites_solution_hydrogens geom
_atom_sites_solution_primary direct
_atom_sites_solution_secondary difmap
_audit_creation_method SHELXL-97
_cell_angle_alpha 90.00
_cell_angle_beta 103.321(5)
_cell_angle_gamma 90.00
_cell_formula_units_Z 8
_cell_length_a 25.977(2)
_cell_length_b 10.8833(12)
_cell_length_c 28.562(3)
_cell_measurement_reflns_used 53384
_cell_measurement_temperature 120(2)
_cell_measurement_theta_max 31.29
_cell_measurement_theta_min 2.23
_cell_volume 7857.7(14)
_computing_cell_refinement 'APEX 2 software, Bruker Nonius 2004'
_computing_data_collection 'APEX 2 software, Bruker Nonius 2004'
_computing_data_reduction 'SAINT, Bruker Nonius 2004'
_computing_molecular_graphics 'ORTEX (McArdle, 1995)'
_computing_publication_material 'local program'
_computing_structure_refinement 'SHELXL-97 (Sheldrick, 1997)'
_computing_structure_solution 'SHELXS-97 (Sheldrick, 1990)'
_diffrn_ambient_temperature 120(2)
_diffrn_detector_area_resol_mean '120 microns'
_diffrn_measured_fraction_theta_full 0.995
_diffrn_measured_fraction_theta_max 0.995
_diffrn_measurement_device_type 'Bruker X8 Apex diffractometer'
_diffrn_measurement_method 'Rotation images'
_diffrn_radiation_monochromator graphite
_diffrn_radiation_source 'rotating anode'
_diffrn_radiation_type MoK\a
_diffrn_radiation_wavelength 0.71073
_diffrn_reflns_av_R_equivalents 0.0432
_diffrn_reflns_av_sigmaI/netI 0.0439
_diffrn_reflns_limit_h_max 37
_diffrn_reflns_limit_h_min -37
_diffrn_reflns_limit_k_max 14
_diffrn_reflns_limit_k_min -15
_diffrn_reflns_limit_l_max 41
_diffrn_reflns_limit_l_min -40
_diffrn_reflns_number 53384
_diffrn_reflns_theta_full 31.29
_diffrn_reflns_theta_max 31.29
_diffrn_reflns_theta_min 2.23
_exptl_absorpt_coefficient_mu 0.429
_exptl_absorpt_correction_T_max 0.948
_exptl_absorpt_correction_T_min 0.858
_exptl_absorpt_correction_type multi-scan
_exptl_absorpt_process_details
;
Sheldrick, G. M. (2002). SADABS v. 2.03. University of
G/ottingen, Germany.
;
_exptl_crystal_colour 'Dark blue'
_exptl_crystal_density_diffrn 1.279
_exptl_crystal_density_method 'not measured'
_exptl_crystal_description Plate
_exptl_crystal_F_000 3192
_exptl_crystal_size_max 0.28
_exptl_crystal_size_mid 0.24
_exptl_crystal_size_min 0.05
_refine_diff_density_max 0.753
_refine_diff_density_min -0.485
_refine_diff_density_rms 0.060
_refine_ls_extinction_method none
_refine_ls_goodness_of_fit_ref 1.027
_refine_ls_hydrogen_treatment constr
_refine_ls_matrix_type full
_refine_ls_number_parameters 498
_refine_ls_number_reflns 12790
_refine_ls_number_restraints 12
_refine_ls_restrained_S_all 1.053
_refine_ls_R_factor_all 0.0709
_refine_ls_R_factor_gt 0.0446
_refine_ls_shift/su_max 0.001
_refine_ls_shift/su_mean 0.000
_refine_ls_structure_factor_coef Fsqd
_refine_ls_weighting_details 'calc w=1/[\s^2^(Fo^2^)+(0.0528P)^2^+5.5015P] where P=(Fo^2^+2Fc^2^)/3'
_refine_ls_weighting_scheme calc
_refine_ls_wR_factor_gt 0.1062
_refine_ls_wR_factor_ref 0.1193
_reflns_number_gt 9174
_reflns_number_total 12790
_reflns_threshold_expression >2sigma(I)
_cod_data_source_file b801892h.txt
_cod_data_source_block rp9blm
_cod_depositor_comments
;
The following automatic conversions were performed:
'_symmetry_cell_setting' value 'Monoclinic' changed to 'monoclinic'
according to '/home/saulius/struct/CIF-dictionaries/cif_core.dic'
dictionary named 'cif_core.dic' version 2.4.1 from 2010-06-29.

Automatic conversion script
Id: cif_fix_enum 1527 2010-12-29 10:47:43Z saulius 
;
_cod_original_sg_symbol_H-M 'C 2/c'
_cod_original_formula_sum 'C45.50 H47 B Fe N4 O2.50'
_cod_database_code 7004000

loop_
_symmetry_equiv_pos_as_xyz
'x, y, z'
'-x, y, -z+1/2'
'x+1/2, y+1/2, z'
'-x+1/2, y+1/2, -z+1/2'
'-x, -y, -z'
'x, -y, z-1/2'
'-x+1/2, -y+1/2, -z'
'x+1/2, -y+1/2, z-1/2'

loop_
_atom_site_label
_atom_site_type_symbol
_atom_site_fract_x
_atom_site_fract_y
_atom_site_fract_z
_atom_site_U_iso_or_equiv
_atom_site_adp_type
_atom_site_occupancy
_atom_site_symmetry_multiplicity
_atom_site_calc_flag
_atom_site_refinement_flags
_atom_site_disorder_assembly
_atom_site_disorder_group
Fe1 Fe 0.602553(8) 0.51038(2) 0.613888(8) 0.02210(6) Uani 1 1 d . . .
N2 N 0.61595(5) 0.53233(15) 0.69015(5) 0.0285(3) Uani 1 1 d . . .
C3 C 0.63784(8) 0.65268(19) 0.71043(6) 0.0370(4) Uani 1 1 d . . .
H3A H 0.6758 0.6436 0.7264 0.044 Uiso 1 1 calc R . .
H3B H 0.6188 0.6812 0.7347 0.044 Uiso 1 1 calc R . .
C4 C 0.63132(7) 0.74668(18) 0.66942(7) 0.0340(4) Uani 1 1 d . . .
H4A H 0.5943 0.7760 0.6605 0.041 Uiso 1 1 calc R . .
H4B H 0.6546 0.8183 0.6799 0.041 Uiso 1 1 calc R . .
N5 N 0.64562(5) 0.68669(13) 0.62711(5) 0.0268(3) Uani 1 1 d . . .
H5 H 0.6342 0.7368 0.6004 0.032 Uiso 1 1 calc R . .
C6 C 0.70373(6) 0.66586(17) 0.63384(7) 0.0338(4) Uani 1 1 d . . .
H6A H 0.7190 0.6356 0.6668 0.041 Uiso 1 1 calc R . .
H6B H 0.7216 0.7437 0.6291 0.041 Uiso 1 1 calc R . .
C7 C 0.71176(7) 0.57084(17) 0.59694(8) 0.0355(4) Uani 1 1 d . . .
H7A H 0.6987 0.6034 0.5640 0.043 Uiso 1 1 calc R . .
H7B H 0.7499 0.5516 0.6016 0.043 Uiso 1 1 calc R . .
N8 N 0.68172(5) 0.45716(14) 0.60362(5) 0.0290(3) Uani 1 1 d . . .
H8 H 0.7000 0.4158 0.6309 0.035 Uiso 1 1 calc R . .
C9 C 0.67160(8) 0.37038(18) 0.56164(7) 0.0360(4) Uani 1 1 d . . .
H9A H 0.6571 0.2921 0.5707 0.043 Uiso 1 1 calc R . .
H9B H 0.7052 0.3524 0.5522 0.043 Uiso 1 1 calc R . .
C10 C 0.63169(8) 0.42959(18) 0.51888(7) 0.0354(4) Uani 1 1 d . . .
H10A H 0.6508 0.4803 0.4996 0.043 Uiso 1 1 calc R . .
H10B H 0.6121 0.3646 0.4978 0.043 Uiso 1 1 calc R . .
N11 N 0.59395(5) 0.50765(13) 0.53773(5) 0.0244(3) Uani 1 1 d . . .
C12 C 0.60433(6) 0.45151(19) 0.71974(6) 0.0306(4) Uani 1 1 d . . .
H12 H 0.6078 0.4766 0.7522 0.037 Uiso 1 1 calc R . .
C13 C 0.58653(6) 0.32687(18) 0.70775(6) 0.0297(4) Uani 1 1 d . . .
C14 C 0.58000(6) 0.27524(17) 0.66060(6) 0.0278(3) Uani 1 1 d . . .
C15 C 0.56637(7) 0.14930(18) 0.65383(7) 0.0345(4) Uani 1 1 d . . .
H15 H 0.5629 0.1129 0.6230 0.041 Uiso 1 1 calc R . .
C16 C 0.55794(7) 0.0780(2) 0.69225(8) 0.0435(5) Uani 1 1 d . . .
H16 H 0.5485 -0.0060 0.6871 0.052 Uiso 1 1 calc R . .
C17 C 0.56318(8) 0.1288(2) 0.73797(8) 0.0485(6) Uani 1 1 d . . .
H17 H 0.5571 0.0796 0.7637 0.058 Uiso 1 1 calc R . .
C18 C 0.57725(8) 0.2511(2) 0.74575(7) 0.0426(5) Uani 1 1 d . . .
H18 H 0.5808 0.2852 0.7769 0.051 Uiso 1 1 calc R . .
O19 O 0.58632(5) 0.34195(12) 0.62320(4) 0.0338(3) Uani 1 1 d . . .
C20 C 0.56326(6) 0.57959(15) 0.50745(5) 0.0241(3) Uani 1 1 d . . .
H20 H 0.5655 0.5749 0.4748 0.029 Uiso 1 1 calc R . .
C21 C 0.52572(6) 0.66692(16) 0.51917(6) 0.0249(3) Uani 1 1 d . . .
C22 C 0.51448(6) 0.67465(16) 0.56577(6) 0.0259(3) Uani 1 1 d . . .
C23 C 0.47863(7) 0.7662(2) 0.57355(7) 0.0409(5) Uani 1 1 d . . .
H23 H 0.4702 0.7726 0.6041 0.049 Uiso 1 1 calc R . .
C24 C 0.45542(9) 0.8474(2) 0.53673(9) 0.0534(6) Uani 1 1 d . . .
H24 H 0.4324 0.9100 0.5430 0.064 Uiso 1 1 calc R . .
C25 C 0.46571(9) 0.8378(2) 0.49083(9) 0.0549(6) Uani 1 1 d . . .
H25 H 0.4492 0.8923 0.4659 0.066 Uiso 1 1 calc R . .
C26 C 0.50009(7) 0.7481(2) 0.48221(7) 0.0383(4) Uani 1 1 d . . .
H26 H 0.5067 0.7406 0.4510 0.046 Uiso 1 1 calc R . .
O27 O 0.53593(4) 0.59770(12) 0.60157(4) 0.0289(3) Uani 1 1 d . . .
B28 B 0.28002(6) 0.51806(15) 0.62231(6) 0.0167(3) Uani 1 1 d . . .
C29 C 0.33510(5) 0.43594(14) 0.62439(5) 0.0182(3) Uani 1 1 d . . .
C30 C 0.38528(6) 0.48995(16) 0.62646(6) 0.0258(3) Uani 1 1 d . . .
H30 H 0.3878 0.5770 0.6262 0.031 Uiso 1 1 calc R . .
C31 C 0.43165(6) 0.42057(19) 0.62889(7) 0.0340(4) Uani 1 1 d . . .
H31 H 0.4644 0.4612 0.6304 0.041 Uiso 1 1 calc R . .
C32 C 0.42970(6) 0.29253(18) 0.62911(6) 0.0307(4) Uani 1 1 d . . .
H32 H 0.4609 0.2453 0.6311 0.037 Uiso 1 1 calc R . .
C33 C 0.38102(6) 0.23494(16) 0.62640(6) 0.0275(3) Uani 1 1 d . . .
H33 H 0.3789 0.1478 0.6263 0.033 Uiso 1 1 calc R . .
C34 C 0.33521(6) 0.30564(15) 0.62388(5) 0.0229(3) Uani 1 1 d . . .
H34 H 0.3026 0.2640 0.6217 0.028 Uiso 1 1 calc R . .
C35 C 0.23042(5) 0.46277(13) 0.57896(5) 0.0171(3) Uani 1 1 d . . .
C36 C 0.23973(6) 0.40934(14) 0.53646(5) 0.0203(3) Uani 1 1 d . . .
H36 H 0.2751 0.4061 0.5326 0.024 Uiso 1 1 calc R . .
C37 C 0.19910(6) 0.36066(14) 0.49953(5) 0.0227(3) Uani 1 1 d . . .
H37 H 0.2075 0.3261 0.4717 0.027 Uiso 1 1 calc R . .
C38 C 0.14640(6) 0.36312(15) 0.50375(5) 0.0241(3) Uani 1 1 d . . .
H38 H 0.1189 0.3294 0.4793 0.029 Uiso 1 1 calc R . .
C39 C 0.13530(6) 0.41645(15) 0.54485(6) 0.0251(3) Uani 1 1 d . . .
H39 H 0.0998 0.4196 0.5483 0.030 Uiso 1 1 calc R . .
C40 C 0.17637(6) 0.46571(14) 0.58134(5) 0.0213(3) Uani 1 1 d . . .
H40 H 0.1675 0.5023 0.6086 0.026 Uiso 1 1 calc R . .
C41 C 0.26137(5) 0.51043(13) 0.67405(5) 0.0168(3) Uani 1 1 d . . .
C42 C 0.27619(6) 0.41502(14) 0.70845(5) 0.0199(3) Uani 1 1 d . . .
H42 H 0.3011 0.3554 0.7035 0.024 Uiso 1 1 calc R . .
C43 C 0.25539(7) 0.40538(15) 0.74963(6) 0.0255(3) Uani 1 1 d . . .
H43 H 0.2664 0.3402 0.7718 0.031 Uiso 1 1 calc R . .
C44 C 0.21854(6) 0.49119(15) 0.75811(6) 0.0248(3) Uani 1 1 d . . .
H44 H 0.2042 0.4843 0.7857 0.030 Uiso 1 1 calc R . .
C45 C 0.20301(6) 0.58767(15) 0.72524(5) 0.0226(3) Uani 1 1 d . . .
H45 H 0.1780 0.6467 0.7305 0.027 Uiso 1 1 calc R . .
C46 C 0.22456(6) 0.59645(14) 0.68473(5) 0.0200(3) Uani 1 1 d . . .
H46 H 0.2140 0.6633 0.6633 0.024 Uiso 1 1 calc R . .
C47 C 0.29425(6) 0.66144(14) 0.60985(5) 0.0187(3) Uani 1 1 d . . .
C48 C 0.29390(6) 0.69863(14) 0.56216(5) 0.0197(3) Uani 1 1 d . . .
H48 H 0.2790 0.6448 0.5364 0.024 Uiso 1 1 calc R . .
C49 C 0.31458(6) 0.81150(15) 0.55138(6) 0.0237(3) Uani 1 1 d . . .
H49 H 0.3135 0.8326 0.5189 0.028 Uiso 1 1 calc R . .
C50 C 0.33678(7) 0.89303(15) 0.58852(6) 0.0260(3) Uani 1 1 d . . .
H50 H 0.3514 0.9689 0.5815 0.031 Uiso 1 1 calc R . .
C51 C 0.33713(7) 0.86125(16) 0.63611(6) 0.0287(3) Uani 1 1 d . . .
H51 H 0.3517 0.9161 0.6616 0.034 Uiso 1 1 calc R . .
C52 C 0.31588(7) 0.74821(15) 0.64617(6) 0.0258(3) Uani 1 1 d . . .
H52 H 0.3160 0.7290 0.6786 0.031 Uiso 1 1 calc R . .
C53 C 0.5000 0.7465(3) 0.7500 0.0598(9) Uani 1 2 d SD . .
O54A O 0.5214(3) 0.7318(8) 0.7952(2) 0.086(2) Uiso 0.30 1 d PD A 1
C55A C 0.4925(5) 0.8569(8) 0.7242(3) 0.078(3) Uiso 0.30 1 d PD A 1
H55A H 0.5040 0.9258 0.7462 0.117 Uiso 0.30 1 calc PR A 1
H55B H 0.4549 0.8665 0.7086 0.117 Uiso 0.30 1 calc PR A 1
H55C H 0.5133 0.8557 0.6996 0.117 Uiso 0.30 1 calc PR A 1
C56A C 0.4830(3) 0.6401(7) 0.7134(3) 0.0416(17) Uiso 0.30 1 d PD A 1
H56A H 0.4917 0.5611 0.7298 0.062 Uiso 0.30 1 calc PR A 1
H56B H 0.5018 0.6475 0.6874 0.062 Uiso 0.30 1 calc PR A 1
H56C H 0.4448 0.6446 0.6998 0.062 Uiso 0.30 1 calc PR A 1
O54B O 0.5373(4) 0.8103(11) 0.7373(5) 0.102(4) Uiso 0.20 1 d PD A 2
C55B C 0.4956(6) 0.6171(8) 0.7263(5) 0.058(4) Uiso 0.20 1 d PD A 2
H55D H 0.5119 0.6187 0.6986 0.087 Uiso 0.20 1 calc PR A 2
H55E H 0.4582 0.5944 0.7155 0.087 Uiso 0.20 1 calc PR A 2
H55F H 0.5138 0.5567 0.7498 0.087 Uiso 0.20 1 calc PR A 2
C56B C 0.4509(5) 0.8174(16) 0.7225(7) 0.106(6) Uiso 0.20 1 d PD A 2
H56D H 0.4539 0.8324 0.6894 0.159 Uiso 0.20 1 calc PR A 2
H56E H 0.4485 0.8962 0.7385 0.159 Uiso 0.20 1 calc PR A 2
H56F H 0.4190 0.7688 0.7221 0.159 Uiso 0.20 1 calc PR A 2

loop_
_atom_site_aniso_label
_atom_site_aniso_U_11
_atom_site_aniso_U_22
_atom_site_aniso_U_33
_atom_site_aniso_U_23
_atom_site_aniso_U_13
_atom_site_aniso_U_12
Fe1 0.02050(10) 0.02708(13) 0.01899(10) 0.00234(9) 0.00511(8) -0.00313(9)
N2 0.0236(6) 0.0385(8) 0.0223(6) -0.0001(6) 0.0030(5) -0.0029(6)
C3 0.0336(9) 0.0466(12) 0.0287(8) -0.0102(8) 0.0033(7) -0.0059(8)
C4 0.0306(8) 0.0330(10) 0.0367(9) -0.0090(8) 0.0040(7) -0.0013(7)
N5 0.0214(6) 0.0263(7) 0.0327(7) 0.0022(6) 0.0060(5) 0.0005(5)
C6 0.0204(7) 0.0287(9) 0.0521(11) 0.0051(8) 0.0081(7) -0.0027(6)
C7 0.0237(8) 0.0327(10) 0.0534(11) 0.0077(8) 0.0157(8) 0.0009(7)
N8 0.0259(7) 0.0262(7) 0.0350(8) 0.0063(6) 0.0070(6) 0.0040(5)
C9 0.0382(9) 0.0294(9) 0.0432(10) 0.0018(8) 0.0151(8) 0.0111(7)
C10 0.0435(10) 0.0355(10) 0.0320(9) 0.0019(8) 0.0184(8) 0.0118(8)
N11 0.0264(6) 0.0258(7) 0.0227(6) 0.0002(5) 0.0093(5) 0.0009(5)
C12 0.0223(7) 0.0499(11) 0.0196(7) 0.0039(7) 0.0052(6) 0.0060(7)
C13 0.0199(7) 0.0429(10) 0.0276(8) 0.0132(7) 0.0084(6) 0.0068(7)
C14 0.0170(6) 0.0361(9) 0.0298(8) 0.0113(7) 0.0042(6) 0.0004(6)
C15 0.0240(8) 0.0358(10) 0.0428(10) 0.0122(8) 0.0057(7) 0.0000(7)
C16 0.0301(9) 0.0389(11) 0.0626(13) 0.0254(10) 0.0129(9) 0.0025(8)
C17 0.0390(10) 0.0557(14) 0.0574(13) 0.0330(11) 0.0249(10) 0.0103(10)
C18 0.0351(9) 0.0610(14) 0.0371(10) 0.0222(10) 0.0193(8) 0.0120(9)
O19 0.0446(7) 0.0331(7) 0.0227(6) 0.0046(5) 0.0060(5) -0.0123(6)
C20 0.0256(7) 0.0280(8) 0.0193(7) -0.0007(6) 0.0062(6) -0.0033(6)
C21 0.0192(7) 0.0304(9) 0.0237(7) 0.0004(6) 0.0016(5) -0.0007(6)
C22 0.0156(6) 0.0350(9) 0.0268(7) -0.0020(7) 0.0044(5) -0.0020(6)
C23 0.0299(9) 0.0556(13) 0.0410(10) -0.0033(9) 0.0158(8) 0.0099(8)
C24 0.0396(11) 0.0588(15) 0.0641(14) 0.0020(12) 0.0166(10) 0.0250(10)
C25 0.0488(12) 0.0646(16) 0.0511(13) 0.0182(11) 0.0112(10) 0.0305(11)
C26 0.0348(9) 0.0474(12) 0.0316(9) 0.0076(8) 0.0054(7) 0.0107(8)
O27 0.0208(5) 0.0439(7) 0.0234(5) 0.0021(5) 0.0084(4) -0.0010(5)
B28 0.0177(6) 0.0163(7) 0.0165(7) -0.0004(6) 0.0049(5) -0.0010(5)
C29 0.0172(6) 0.0229(7) 0.0151(6) -0.0007(5) 0.0050(5) -0.0005(5)
C30 0.0203(7) 0.0272(8) 0.0299(8) 0.0075(6) 0.0059(6) -0.0023(6)
C31 0.0168(7) 0.0488(12) 0.0372(9) 0.0126(8) 0.0077(6) -0.0009(7)
C32 0.0224(7) 0.0462(11) 0.0251(8) 0.0031(7) 0.0084(6) 0.0122(7)
C33 0.0270(7) 0.0278(8) 0.0267(8) -0.0060(6) 0.0041(6) 0.0071(6)
C34 0.0187(6) 0.0239(8) 0.0257(7) -0.0053(6) 0.0041(5) 0.0003(5)
C35 0.0194(6) 0.0137(6) 0.0183(6) 0.0014(5) 0.0045(5) 0.0006(5)
C36 0.0211(6) 0.0198(7) 0.0204(7) -0.0006(5) 0.0058(5) 0.0002(5)
C37 0.0285(7) 0.0203(7) 0.0184(6) -0.0009(5) 0.0040(5) -0.0003(6)
C38 0.0241(7) 0.0216(8) 0.0230(7) 0.0016(6) -0.0019(6) -0.0022(6)
C39 0.0179(6) 0.0270(8) 0.0290(8) 0.0026(6) 0.0026(6) 0.0030(6)
C40 0.0200(6) 0.0229(7) 0.0210(7) 0.0001(6) 0.0049(5) 0.0034(5)
C41 0.0169(6) 0.0170(7) 0.0168(6) -0.0018(5) 0.0046(5) -0.0026(5)
C42 0.0218(6) 0.0187(7) 0.0191(6) 0.0002(5) 0.0043(5) 0.0006(5)
C43 0.0334(8) 0.0226(8) 0.0209(7) 0.0038(6) 0.0072(6) -0.0022(6)
C44 0.0295(7) 0.0279(8) 0.0204(7) -0.0013(6) 0.0127(6) -0.0065(6)
C45 0.0226(7) 0.0235(8) 0.0240(7) -0.0043(6) 0.0103(6) -0.0007(6)
C46 0.0231(7) 0.0187(7) 0.0195(6) 0.0010(5) 0.0072(5) 0.0014(5)
C47 0.0207(6) 0.0183(7) 0.0186(6) -0.0005(5) 0.0079(5) 0.0003(5)
C48 0.0224(7) 0.0191(7) 0.0186(6) -0.0006(5) 0.0066(5) 0.0016(5)
C49 0.0296(7) 0.0232(8) 0.0210(7) 0.0045(6) 0.0115(6) 0.0031(6)
C50 0.0342(8) 0.0171(7) 0.0317(8) 0.0001(6) 0.0175(7) -0.0017(6)
C51 0.0417(9) 0.0223(8) 0.0265(8) -0.0081(6) 0.0167(7) -0.0087(7)
C52 0.0372(8) 0.0244(8) 0.0190(7) -0.0029(6) 0.0127(6) -0.0073(7)
C53 0.055(2) 0.045(2) 0.070(2) 0.000 -0.0039(17) 0.000

loop_
_atom_type_symbol
_atom_type_description
_atom_type_scat_dispersion_real
_atom_type_scat_dispersion_imag
_atom_type_scat_source
C C 0.0033 0.0016 'International Tables Vol C Tables 4.2.6.8 and 6.1.1.4'
H H 0.0000 0.0000 'International Tables Vol C Tables 4.2.6.8 and 6.1.1.4'
B B 0.0013 0.0007 'International Tables Vol C Tables 4.2.6.8 and 6.1.1.4'
N N 0.0061 0.0033 'International Tables Vol C Tables 4.2.6.8 and 6.1.1.4'
O O 0.0106 0.0060 'International Tables Vol C Tables 4.2.6.8 and 6.1.1.4'
Fe Fe 0.3463 0.8444 'International Tables Vol C Tables 4.2.6.8 and 6.1.1.4'

loop_
_geom_angle_atom_site_label_1
_geom_angle_atom_site_label_2
_geom_angle_atom_site_label_3
_geom_angle
_geom_angle_site_symmetry_1
_geom_angle_site_symmetry_3
_geom_angle_publ_flag
O19 Fe1 O27 106.22(6) . . ?
O19 Fe1 N11 98.84(5) . . ?
O27 Fe1 N11 86.69(5) . . ?
O19 Fe1 N2 87.41(6) . . ?
O27 Fe1 N2 93.39(5) . . ?
N11 Fe1 N2 173.48(6) . . ?
O19 Fe1 N5 158.05(5) . . ?
O27 Fe1 N5 90.06(5) . . ?
N11 Fe1 N5 96.67(5) . . ?
N2 Fe1 N5 76.81(6) . . ?
O19 Fe1 N8 90.52(6) . . ?
O27 Fe1 N8 157.13(5) . . ?
N11 Fe1 N8 75.20(5) . . ?
N2 Fe1 N8 103.03(5) . . ?
N5 Fe1 N8 78.53(5) . . ?
C12 N2 C3 117.77(15) . . ?
C12 N2 Fe1 125.29(13) . . ?
C3 N2 Fe1 116.87(11) . . ?
N2 C3 C4 108.89(14) . . ?
N5 C4 C3 108.78(15) . . ?
C4 N5 C6 113.22(13) . . ?
C4 N5 Fe1 107.89(10) . . ?
C6 N5 Fe1 110.30(10) . . ?
N5 C6 C7 107.99(14) . . ?
N8 C7 C6 108.29(14) . . ?
C7 N8 C9 114.74(15) . . ?
C7 N8 Fe1 109.08(10) . . ?
C9 N8 Fe1 105.81(10) . . ?
N8 C9 C10 109.29(14) . . ?
N11 C10 C9 109.21(14) . . ?
C20 N11 C10 117.29(14) . . ?
C20 N11 Fe1 125.14(11) . . ?
C10 N11 Fe1 116.96(10) . . ?
N2 C12 C13 126.03(16) . . ?
C18 C13 C14 118.95(18) . . ?
C18 C13 C12 117.51(17) . . ?
C14 C13 C12 123.49(15) . . ?
O19 C14 C15 119.37(16) . . ?
O19 C14 C13 122.00(16) . . ?
C15 C14 C13 118.64(16) . . ?
C16 C15 C14 120.5(2) . . ?
C17 C16 C15 121.0(2) . . ?
C18 C17 C16 119.72(18) . . ?
C17 C18 C13 121.2(2) . . ?
C14 O19 Fe1 134.85(12) . . ?
N11 C20 C21 125.67(14) . . ?
C26 C21 C22 119.65(16) . . ?
C26 C21 C20 117.37(15) . . ?
C22 C21 C20 122.97(14) . . ?
O27 C22 C23 119.54(15) . . ?
O27 C22 C21 122.39(15) . . ?
C23 C22 C21 118.06(16) . . ?
C24 C23 C22 120.76(18) . . ?
C23 C24 C25 120.92(19) . . ?
C26 C25 C24 119.32(19) . . ?
C25 C26 C21 121.23(18) . . ?
C22 O27 Fe1 130.03(10) . . ?
C41 B28 C47 111.27(11) . . ?
C41 B28 C29 111.32(11) . . ?
C47 B28 C29 106.14(11) . . ?
C41 B28 C35 107.87(11) . . ?
C47 B28 C35 110.46(11) . . ?
C29 B28 C35 109.80(11) . . ?
C34 C29 C30 114.26(14) . . ?
C34 C29 B28 122.43(12) . . ?
C30 C29 B28 123.31(14) . . ?
C31 C30 C29 123.13(16) . . ?
C32 C31 C30 120.26(16) . . ?
C31 C32 C33 118.77(15) . . ?
C32 C33 C34 120.15(16) . . ?
C33 C34 C29 123.41(15) . . ?
C36 C35 C40 114.58(13) . . ?
C36 C35 B28 121.70(12) . . ?
C40 C35 B28 123.71(13) . . ?
C37 C36 C35 123.26(14) . . ?
C38 C37 C36 120.34(14) . . ?
C39 C38 C37 118.34(13) . . ?
C38 C39 C40 120.65(14) . . ?
C39 C40 C35 122.81(14) . . ?
C42 C41 C46 114.94(13) . . ?
C42 C41 B28 124.36(13) . . ?
C46 C41 B28 120.47(12) . . ?
C43 C42 C41 122.54(14) . . ?
C44 C43 C42 120.34(14) . . ?
C43 C44 C45 119.11(14) . . ?
C46 C45 C44 119.71(14) . . ?
C45 C46 C41 123.34(14) . . ?
C48 C47 C52 115.19(14) . . ?
C48 C47 B28 121.41(13) . . ?
C52 C47 B28 122.59(13) . . ?
C49 C48 C47 122.84(14) . . ?
C50 C49 C48 120.00(14) . . ?
C51 C50 C49 119.19(15) . . ?
C50 C51 C52 119.99(15) . . ?
C51 C52 C47 122.75(14) . . ?
O54A C53 C55A 127.5(6) . . ?
O54A C53 C56A 124.7(6) . . ?
C55A C53 C56A 107.5(5) . . ?
O54B C53 C56B 99.9(8) . . ?
O54B C53 C55B 110.1(7) . . ?
C56B C53 C55B 105.2(8) . . ?

loop_
_geom_bond_atom_site_label_1
_geom_bond_atom_site_label_2
_geom_bond_distance
_geom_bond_site_symmetry_2
_geom_bond_publ_flag
Fe1 O19 1.9132(13) . ?
Fe1 O27 1.9343(12) . ?
Fe1 N11 2.1349(14) . ?
Fe1 N2 2.1386(14) . ?
Fe1 N5 2.2094(14) . ?
Fe1 N8 2.2202(14) . ?
N2 C12 1.303(2) . ?
N2 C3 1.491(2) . ?
C3 C4 1.535(3) . ?
C4 N5 1.494(2) . ?
N5 C6 1.494(2) . ?
C6 C7 1.525(3) . ?
C7 N8 1.498(2) . ?
N8 C9 1.501(2) . ?
C9 C10 1.549(3) . ?
C10 N11 1.489(2) . ?
N11 C20 1.296(2) . ?
C12 C13 1.448(3) . ?
C13 C18 1.427(2) . ?
C13 C14 1.433(2) . ?
C14 O19 1.333(2) . ?
C14 C15 1.418(3) . ?
C15 C16 1.402(3) . ?
C16 C17 1.395(3) . ?
C17 C18 1.385(3) . ?
C20 C21 1.455(2) . ?
C21 C26 1.419(2) . ?
C21 C22 1.429(2) . ?
C22 O27 1.340(2) . ?
C22 C23 1.416(3) . ?
C23 C24 1.399(3) . ?
C24 C25 1.401(3) . ?
C25 C26 1.383(3) . ?
B28 C41 1.660(2) . ?
B28 C47 1.661(2) . ?
B28 C29 1.677(2) . ?
B28 C35 1.679(2) . ?
C29 C34 1.418(2) . ?
C29 C30 1.419(2) . ?
C30 C31 1.410(2) . ?
C31 C32 1.394(3) . ?
C32 C33 1.397(2) . ?
C33 C34 1.405(2) . ?
C35 C36 1.416(2) . ?
C35 C40 1.422(2) . ?
C36 C37 1.412(2) . ?
C37 C38 1.402(2) . ?
C38 C39 1.398(2) . ?
C39 C40 1.414(2) . ?
C41 C42 1.420(2) . ?
C41 C46 1.421(2) . ?
C42 C43 1.407(2) . ?
C43 C44 1.398(2) . ?
C44 C45 1.404(2) . ?
C45 C46 1.400(2) . ?
C47 C48 1.419(2) . ?
C47 C52 1.420(2) . ?
C48 C49 1.403(2) . ?
C49 C50 1.401(2) . ?
C50 C51 1.401(2) . ?
C51 C52 1.405(2) . ?
C53 O54A 1.292(6) . ?
C53 C55A 1.400(7) . ?
C53 C56A 1.556(6) . ?
C53 O54B 1.310(8) . ?
C53 C56B 1.542(9) . ?
C53 C55B 1.556(8) . ?
